data_4031343
loop_
_publ_author_name
'Coogan, Niall T.'
'Chimes, Michael A.'
'Raftery, James'
'Mocilac, Pavle'
'Denecke, Melissa A.'

_publ_section_title
;
 Regioselective Synthesis of V-Shaped Bistriazinyl-phenanthrolines.
;
_journal_issue 17
_journal_name_full 'The Journal of organic chemistry'
_journal_page_first 8684
_journal_page_last 8693
_journal_paper_doi 10.1021/acs.joc.5b01380
_journal_volume 80
_journal_year 2015
_chemical_compound_source synthesis
_chemical_formula_moiety 'C30 H18 N8, C1.79 H4.19 N0.52 O0.6, 0.4(C3 H7 N1 O1)'
_chemical_formula_sum 'C33 H25 N9 O'
_chemical_formula_weight 563.62
_chemical_melting_point_gt 573
_chemical_name_common PhBTPhen
_chemical_name_systematic 2,9-bis(6-phenyl-1,2,4-triazin-3-yl)-1,10-phenanthroline
_space_group_crystal_system monoclinic
_space_group_IT_number 15
_space_group_name_Hall '-C 2yc'
_space_group_name_H-M_alt 'C 1 2/c 1'
_symmetry_cell_setting monoclinic
_symmetry_Int_Tables_number 15
_symmetry_space_group_name_Hall '-C 2yc'
_symmetry_space_group_name_H-M 'C 1 2/c 1'
_atom_sites_solution_hydrogens geom
_atom_sites_solution_primary direct
_atom_sites_solution_secondary difmap
_audit_creation_date 2015-05-28
_audit_creation_method
;
Olex2 1.2
(compiled 2015.01.26 svn.r3150 for OlexSys, GUI svn.r4998)
;
_cell_angle_alpha 90
_cell_angle_beta 97.922(10)
_cell_angle_gamma 90
_cell_formula_units_Z 8
_cell_length_a 26.786(3)
_cell_length_b 6.1087(5)
_cell_length_c 32.530(4)
_cell_measurement_reflns_used 1226
_cell_measurement_temperature 150.03(10)
_cell_measurement_theta_max 23.3070
_cell_measurement_theta_min 3.9080
_cell_volume 5272.0(10)
_computing_cell_refinement
;
CrysAlisPro, Agilent Technologies,
Version 1.171.37.33 (release 27-03-2014 CrysAlis171 .NET)
(compiled Mar 27 2014,17:12:48)
;
_computing_data_collection
;
CrysAlisPro, Agilent Technologies,
Version 1.171.37.33 (release 27-03-2014 CrysAlis171 .NET)
(compiled Mar 27 2014,17:12:48)
;
_computing_data_reduction
;
CrysAlisPro, Agilent Technologies,
Version 1.171.37.33 (release 27-03-2014 CrysAlis171 .NET)
(compiled Mar 27 2014,17:12:48)
;
_computing_molecular_graphics 'Olex2 (Dolomanov et al., 2009)'
_computing_publication_material 'Olex2 (Dolomanov et al., 2009)'
_computing_structure_refinement 'ShelXL (Sheldrick, 2008)'
_computing_structure_solution 'XS (Sheldrick, 2008)'
_diffrn_ambient_environment N~2~
_diffrn_ambient_temperature 150.03(10)
_diffrn_detector 'CCD plate'
_diffrn_detector_area_resol_mean 8.0714
_diffrn_detector_type Eos
_diffrn_measured_fraction_theta_full 0.998
_diffrn_measured_fraction_theta_max 0.998
_diffrn_measurement_details
;
  1 omega   25.00   88.00   1.0000   20.0000
omega____ theta____ kappa____ phi______ frames
    -       18.8601   57.0000  -90.0000 63

  2 omega   -7.00   78.00   1.0000   20.0000
omega____ theta____ kappa____ phi______ frames
    -       18.8601   37.0000 -120.0000 85

  3 omega   34.00   61.00   1.0000   20.0000
omega____ theta____ kappa____ phi______ frames
    -       18.8601  -99.0000    0.0000 27

  4 omega  -50.00   16.00   1.0000   20.0000
omega____ theta____ kappa____ phi______ frames
    -       18.8601  -57.0000  120.0000 66
;
_diffrn_measurement_device 'four-circle diffractometer'
_diffrn_measurement_device_type 'SuperNova, Single source at offset, Eos'
_diffrn_measurement_method '\w scans'
_diffrn_orient_matrix_UB_11 -0.0256513000
_diffrn_orient_matrix_UB_12 0.0049619000
_diffrn_orient_matrix_UB_13 -0.0090051000
_diffrn_orient_matrix_UB_21 -0.0075062000
_diffrn_orient_matrix_UB_22 -0.0050610000
_diffrn_orient_matrix_UB_23 0.0200476000
_diffrn_orient_matrix_UB_31 0.0007657000
_diffrn_orient_matrix_UB_32 0.1158993000
_diffrn_orient_matrix_UB_33 0.0012585000
_diffrn_radiation_monochromator mirror
_diffrn_radiation_probe x-ray
_diffrn_radiation_type MoK\a
_diffrn_radiation_wavelength 0.71073
_diffrn_reflns_av_R_equivalents 0.0774
_diffrn_reflns_av_unetI/netI 0.1140
_diffrn_reflns_Laue_measured_fraction_full 0.998
_diffrn_reflns_Laue_measured_fraction_max 0.998
_diffrn_reflns_limit_h_max 29
_diffrn_reflns_limit_h_min -29
_diffrn_reflns_limit_k_max 6
_diffrn_reflns_limit_k_min -6
_diffrn_reflns_limit_l_max 36
_diffrn_reflns_limit_l_min -8
_diffrn_reflns_number 3777
_diffrn_reflns_point_group_measured_fraction_full 0.998
_diffrn_reflns_point_group_measured_fraction_max 0.998
_diffrn_reflns_theta_full 23.255
_diffrn_reflns_theta_max 23.255
_diffrn_reflns_theta_min 3.422
_diffrn_source 'SuperNova (Mo) X-ray Source'
_exptl_absorpt_coefficient_mu 0.092
_exptl_absorpt_correction_T_max 1.00000
_exptl_absorpt_correction_T_min 0.80608
_exptl_absorpt_correction_type multi-scan
_exptl_absorpt_process_details
;
CrysAlisPro, Agilent Technologies,
Version 1.171.37.33 (release 27-03-2014 CrysAlis171 .NET)
(compiled Mar 27 2014,17:12:48)
Empirical absorption correction using spherical harmonics,
 implemented in SCALE3 ABSPACK scaling algorithm.
;
_exptl_crystal_colour 'clear light yellow'
_exptl_crystal_colour_lustre clear
_exptl_crystal_colour_modifier light
_exptl_crystal_colour_primary yellow
_exptl_crystal_density_diffrn 1.420
_exptl_crystal_description plate
_exptl_crystal_F_000 2352
_exptl_crystal_recrystallization_method 'hot box, dimethyl formamide'
_exptl_crystal_size_max 0.7
_exptl_crystal_size_mid 0.2
_exptl_crystal_size_min 0.05
_refine_diff_density_max 0.332
_refine_diff_density_min -0.385
_refine_diff_density_rms 0.082
_refine_ls_extinction_coef 0.00097(19)
_refine_ls_extinction_expression Fc^*^=kFc[1+0.001xFc^2^\l^3^/sin(2\q)]^-1/4^
_refine_ls_extinction_method 'SHELXL-2014/7 (Sheldrick 2014'
_refine_ls_goodness_of_fit_ref 1.183
_refine_ls_hydrogen_treatment constr
_refine_ls_matrix_type full
_refine_ls_number_parameters 425
_refine_ls_number_reflns 3777
_refine_ls_number_restraints 410
_refine_ls_restrained_S_all 1.121
_refine_ls_R_factor_all 0.1463
_refine_ls_R_factor_gt 0.1048
_refine_ls_shift/su_max 0.000
_refine_ls_shift/su_mean 0.000
_refine_ls_structure_factor_coef Fsqd
_refine_ls_weighting_details 'w=1/[\s^2^(Fo^2^)+(0.0493P)^2^+31.5517P] where P=(Fo^2^+2Fc^2^)/3'
_refine_ls_weighting_scheme calc
_refine_ls_wR_factor_gt 0.2177
_refine_ls_wR_factor_ref 0.2377
_reflns_Friedel_coverage 0.000
_reflns_number_gt 2584
_reflns_number_total 3777
_reflns_threshold_expression 'I > 2\s(I)'
_cod_data_source_file jo5b01380_si_004.cif
_cod_data_source_block PhBTPhen
_cod_depositor_comments
;
The following automatic conversions were performed:

'_chemical_melting_point' tag was changed to
'_chemical_melting_point_gt' since the value was specified 'more
than' ('>') a certain temperature. The value '>573' was changed to
'573' - it should be numeric and without a unit designator.

Automatic conversion script
Id: cif_fix_values 3271 2015-04-21 07:52:19Z andrius 

 Adding full bibliography for 4031342--4031344.cif.
;
_cod_original_cell_volume 5272.1(9)
_cod_original_sg_symbol_H-M 'C 2/c'
_cod_database_code 4031343
_chemical_oxdiff_formula C30H16N8
_chemical_oxdiff_usercomment PhBTPhen
_shelx_space_group_comment
;
The symmetry employed for this shelxl refinement is uniquely defined
by the following loop, which should always be used as a source of
symmetry information in preference to the above space-group names.
They are only intended as comments.
;
_shelx_estimated_absorpt_t_max 0.995
_shelx_estimated_absorpt_t_min 0.939
_reflns_odcompleteness_completeness 99.63
_reflns_odcompleteness_iscentric 1
_reflns_odcompleteness_theta 26.32
_olex2_refinement_description
;
1. Twinned data refinement
 Scales: 0.827(3) 0.173(3)
2. Fixed Uiso
 At 1.2 times of:
  All C(H) groups
 At 1.5 times of:
  All C(H,H,H) groups
3. Restrained distances
 O1R-C1R \\sim O1S-C1S
 with sigma of 0.02
4. Rigid bond restraints
 C8, C7, C9
 with sigma for 1-2 distances of 0.004 and sigma for 1-3 distances of 0.008
5. Uiso/Uaniso restraints and constraints
All non-hydrogen atoms have similar U: within 1.7A with sigma of 0.04 and sigma
for terminal atoms of 0.08
: with sigma of 0.1 and sigma for terminal atoms of 0.2
Uanis(O1R) = Uanis(O1S)
6. Rigid body (RIGU) restrains
 C11, C9, C8, C10
 with sigma for 1-2 distances of 0.004 and sigma for 1-3 distances of 0.004
7. Others
 Sof(O1R)=Sof(C1R)=Sof(H1R)=Sof(N1R)=Sof(C2R)=Sof(H2RA)=Sof(H2RB)=Sof(H2RC)=
 Sof(C3R)=Sof(H3RA)=Sof(H3RB)=Sof(H3RC)=1-FVAR(1)
 Sof(O1S)=Sof(C3S)=Sof(H3SA)=Sof(H3SB)=Sof(H3SC)=Sof(C2S)=Sof(H2SA)=Sof(H2SB)=
 Sof(H2SC)=Sof(C1S)=Sof(H1S)=FVAR(1)
8.a Aromatic/amide H refined with riding coordinates:
 C30(H30), C5(H5), C8(H8), C10(H10), C4(H4), C11(H11), C17(H17), C29(H29),
 C7(H7), C15(H15), C23(H23), C18(H18), C21(H21), C19(H19), C28(H28), C20(H20),
 C27(H27), C26(H26), C1S(H1S), C1R(H1R)
8.b Idealised Me refined as rotating group:
 C3S(H3SA,H3SB,H3SC), C2S(H2SA,H2SB,H2SC), C2R(H2RA,H2RB,H2RC), C3R(H3RA,H3RB,
 H3RC)
;
_shelx_shelxl_version_number 2014/7
_olex2_submission_special_instructions 'No special instructions were received'

loop_
_space_group_symop_operation_xyz
'x, y, z'
'-x, y, -z+1/2'
'x+1/2, y+1/2, z'
'-x+1/2, y+1/2, -z+1/2'
'-x, -y, -z'
'x, -y, z-1/2'
'-x+1/2, -y+1/2, -z'
'x+1/2, -y+1/2, z-1/2'

loop_
_atom_site_label
_atom_site_type_symbol
_atom_site_fract_x
_atom_site_fract_y
_atom_site_fract_z
_atom_site_U_iso_or_equiv
_atom_site_adp_type
_atom_site_occupancy
_atom_site_site_symmetry_order
_atom_site_calc_flag
_atom_site_refinement_flags_posn
_atom_site_refinement_flags_adp
_atom_site_refinement_flags_occupancy
_atom_site_disorder_assembly
_atom_site_disorder_group
N7 N 0.30081(19) 0.7984(9) 0.04533(17) 0.0211(14) Uani 1 1 d . U . . .
N2 N 0.3674(2) 0.3708(9) 0.10536(16) 0.0215(14) Uani 1 1 d . U . . .
N1 N 0.41596(19) 0.1441(8) 0.17349(16) 0.0200(13) Uani 1 1 d . U . . .
N8 N 0.27182(19) 0.9756(8) 0.04845(18) 0.0236(14) Uani 1 1 d . U . . .
C9 C 0.4367(2) -0.1499(10) 0.1277(2) 0.0196(14) Uani 1 1 d . U . . .
C6 C 0.3998(2) 0.1123(10) 0.0587(2) 0.0189(15) Uani 1 1 d . U . . .
C1 C 0.4162(2) 0.0599(10) 0.1346(2) 0.0170(15) Uani 1 1 d . U . . .
C14 C 0.4391(2) 0.2605(11) 0.3247(2) 0.0205(16) Uani 1 1 d . U . . .
C12 C 0.4325(2) 0.0150(10) 0.2056(2) 0.0198(16) Uani 1 1 d . U . . .
N3 N 0.4371(2) 0.3302(8) 0.25223(17) 0.0202(13) Uani 1 1 d . U . . .
C22 C 0.3153(2) 0.6774(10) 0.0789(2) 0.0192(16) Uani 1 1 d . U . . .
C2 C 0.3940(2) 0.1880(10) 0.0989(2) 0.0209(16) Uani 1 1 d . U . . .
C13 C 0.4338(2) 0.1140(10) 0.2478(2) 0.0185(15) Uani 1 1 d . U . . .
C3 C 0.3462(2) 0.4818(10) 0.0721(2) 0.0200(16) Uani 1 1 d . U . . .
C30 C 0.2194(2) 1.3682(10) 0.0548(2) 0.0231(16) Uani 1 1 d . U . . .
H30 H 0.2339 1.3404 0.0310 0.028 Uiso 1 1 calc R . . . .
C24 C 0.2586(3) 1.0261(11) 0.0858(2) 0.0240(17) Uani 1 1 d . U . . .
C5 C 0.3781(2) 0.2344(11) 0.0249(2) 0.0230(16) Uani 1 1 d . U . . .
H5 H 0.3823 0.1919 -0.0018 0.028 Uiso 1 1 calc R . . . .
C8 C 0.4414(2) -0.2195(11) 0.0869(2) 0.0234(15) Uani 1 1 d . U . . .
H8 H 0.4560 -0.3544 0.0829 0.028 Uiso 1 1 calc R . . . .
C10 C 0.4507(2) -0.2824(11) 0.1625(2) 0.0244(16) Uani 1 1 d . U . . .
H10 H 0.4616 -0.4251 0.1591 0.029 Uiso 1 1 calc R . . . .
C4 C 0.3508(2) 0.4166(11) 0.0311(2) 0.0248(17) Uani 1 1 d . U . . .
H4 H 0.3354 0.4971 0.0086 0.030 Uiso 1 1 calc R . . . .
N4 N 0.4331(2) -0.0314(9) 0.27882(17) 0.0270(15) Uani 1 1 d . U . . .
C11 C 0.4486(2) -0.2028(10) 0.2018(2) 0.0242(16) Uani 1 1 d . U . . .
H11 H 0.4574 -0.2899 0.2251 0.029 Uiso 1 1 calc R . . . .
C17 C 0.4633(2) 0.1994(12) 0.4000(2) 0.0278(18) Uani 1 1 d . U . . .
H17 H 0.4749 0.0615 0.3937 0.033 Uiso 1 1 calc R . . . .
C16 C 0.4426(2) 0.3368(10) 0.3681(2) 0.0212(16) Uani 1 1 d . U . . .
C29 C 0.1906(2) 1.5559(11) 0.0575(2) 0.0253(17) Uani 1 1 d . U . . .
H29 H 0.1860 1.6531 0.0352 0.030 Uiso 1 1 calc R . . . .
C7 C 0.4249(2) -0.0931(11) 0.0537(2) 0.0228(16) Uani 1 1 d . U . . .
H7 H 0.4299 -0.1389 0.0272 0.027 Uiso 1 1 calc R . . . .
N6 N 0.3053(2) 0.7230(9) 0.11740(18) 0.0288(15) Uani 1 1 d . U . . .
C25 C 0.2264(2) 1.2226(11) 0.0877(2) 0.0231(17) Uani 1 1 d . U . . .
C15 C 0.4389(2) 0.4052(11) 0.2904(2) 0.0250(17) Uani 1 1 d . U . . .
H15 H 0.4401 0.5555 0.2950 0.030 Uiso 1 1 calc R . . . .
N5 N 0.4355(2) 0.0433(9) 0.31814(18) 0.0287(15) Uani 1 1 d . U . . .
C23 C 0.2768(3) 0.8956(11) 0.1202(2) 0.0273(17) Uani 1 1 d . U . . .
H23 H 0.2682 0.9329 0.1460 0.033 Uiso 1 1 calc R . . . .
C18 C 0.4669(3) 0.2672(13) 0.4418(2) 0.0320(19) Uani 1 1 d . U . . .
H18 H 0.4813 0.1761 0.4631 0.038 Uiso 1 1 calc R . . . .
C21 C 0.4250(3) 0.5423(12) 0.3778(2) 0.0325(19) Uani 1 1 d . U . . .
H21 H 0.4111 0.6359 0.3567 0.039 Uiso 1 1 calc R . . . .
C19 C 0.4487(3) 0.4710(12) 0.4505(2) 0.0330(19) Uani 1 1 d . U . . .
H19 H 0.4504 0.5169 0.4779 0.040 Uiso 1 1 calc R . . . .
C28 C 0.1685(3) 1.6006(12) 0.0931(2) 0.0332(19) Uani 1 1 d . U . . .
H28 H 0.1501 1.7285 0.0948 0.040 Uiso 1 1 calc R . . . .
C20 C 0.4280(3) 0.6073(12) 0.4187(2) 0.0311(18) Uani 1 1 d . U . . .
H20 H 0.4159 0.7444 0.4249 0.037 Uiso 1 1 calc R . . . .
C27 C 0.1742(3) 1.4535(12) 0.1256(2) 0.0318(19) Uani 1 1 d . U . . .
H27 H 0.1591 1.4807 0.1492 0.038 Uiso 1 1 calc R . . . .
C26 C 0.2026(3) 1.2644(12) 0.1231(2) 0.0305(18) Uani 1 1 d . U . . .
H26 H 0.2059 1.1646 0.1449 0.037 Uiso 1 1 calc R . . . .
N1S N 0.3137(15) 0.401(5) 0.2381(14) 0.023(7) Uiso 0.52(3) 1 d . U . A 1
O1S O 0.309(2) 0.385(13) 0.3059(6) 0.088(10) Uani 0.598(12) 1 d D U P A 1
C3S C 0.3062(6) 0.328(3) 0.1979(5) 0.063(5) Uani 0.598(12) 1 d . U P A 1
H3SA H 0.2746 0.3822 0.1842 0.095 Uiso 0.598(12) 1 calc GR . P A 1
H3SB H 0.3056 0.1705 0.1977 0.095 Uiso 0.598(12) 1 calc GR . P A 1
H3SC H 0.3330 0.3787 0.1836 0.095 Uiso 0.598(12) 1 calc GR . P A 1
C2S C 0.3252(6) 0.671(2) 0.2356(6) 0.061(5) Uani 0.598(12) 1 d . U P A 1
H2SA H 0.3529 0.6946 0.2202 0.091 Uiso 0.598(12) 1 calc GR . P A 1
H2SB H 0.3336 0.7284 0.2631 0.091 Uiso 0.598(12) 1 calc GR . P A 1
H2SC H 0.2958 0.7440 0.2219 0.091 Uiso 0.598(12) 1 calc GR . P A 1
C1S C 0.3095(5) 0.327(3) 0.2709(5) 0.043(4) Uani 0.598(12) 1 d D U P A 1
H1S H 0.3054 0.1762 0.2689 0.051 Uiso 0.598(12) 1 calc R . P A 1
O1R O 0.322(4) 0.42(2) 0.3082(9) 0.088(10) Uani 0.402(12) 1 d D U P A 2
C1R C 0.3155(7) 0.493(4) 0.2742(7) 0.037(5) Uiso 0.402(12) 1 d D U P A 2
H1R H 0.3114 0.6439 0.2764 0.045 Uiso 0.402(12) 1 calc R . P A 2
N1R N 0.3125(19) 0.446(6) 0.2377(16) 0.029(8) Uani 0.402(12) 1 d . U P A 2
C2R C 0.3028(7) 0.157(4) 0.2312(7) 0.054(7) Uani 0.402(12) 1 d . U P A 2
H2RA H 0.3075 0.0873 0.2579 0.080 Uiso 0.402(12) 1 calc GR . P A 2
H2RB H 0.3266 0.0991 0.2146 0.080 Uiso 0.402(12) 1 calc GR . P A 2
H2RC H 0.2692 0.1304 0.2178 0.080 Uiso 0.402(12) 1 calc GR . P A 2
C3R C 0.3180(8) 0.523(4) 0.2015(8) 0.057(7) Uani 0.402(12) 1 d . U P A 2
H3RA H 0.3269 0.6755 0.2040 0.086 Uiso 0.402(12) 1 calc GR . P A 2
H3RB H 0.2869 0.5081 0.1831 0.086 Uiso 0.402(12) 1 calc GR . P A 2
H3RC H 0.3441 0.4442 0.1905 0.086 Uiso 0.402(12) 1 calc GR . P A 2

loop_
_atom_site_aniso_label
_atom_site_aniso_U_11
_atom_site_aniso_U_22
_atom_site_aniso_U_33
_atom_site_aniso_U_23
_atom_site_aniso_U_13
_atom_site_aniso_U_12
N7 0.022(3) 0.016(3) 0.026(3) 0.003(3) 0.006(3) -0.001(3)
N2 0.021(3) 0.018(3) 0.025(3) 0.001(3) 0.001(3) 0.002(3)
N1 0.017(3) 0.019(3) 0.024(3) 0.003(3) 0.004(2) 0.000(2)
N8 0.021(3) 0.014(3) 0.036(4) 0.009(3) 0.005(3) 0.000(3)
C9 0.011(3) 0.016(4) 0.032(3) -0.003(3) 0.003(3) -0.003(3)
C6 0.016(4) 0.014(3) 0.027(4) -0.001(3) 0.002(3) -0.006(3)
C1 0.019(4) 0.010(3) 0.022(4) 0.001(3) 0.004(3) -0.008(3)
C14 0.016(4) 0.020(4) 0.026(4) 0.008(3) 0.004(3) 0.001(3)
C12 0.021(4) 0.011(4) 0.026(4) -0.004(3) 0.000(3) -0.004(3)
N3 0.024(3) 0.014(3) 0.022(3) 0.002(3) 0.000(2) 0.002(3)
C22 0.014(4) 0.015(4) 0.027(4) -0.003(3) -0.003(3) 0.001(3)
C2 0.019(4) 0.019(4) 0.024(4) 0.001(3) -0.001(3) -0.007(3)
C13 0.016(4) 0.016(4) 0.023(4) 0.001(3) 0.002(3) -0.002(3)
C3 0.011(3) 0.017(4) 0.030(4) 0.000(3) -0.004(3) -0.006(3)
C30 0.020(4) 0.018(4) 0.031(4) 0.005(3) 0.002(3) 0.000(3)
C24 0.028(4) 0.018(4) 0.025(4) 0.003(3) 0.000(3) 0.003(3)
C5 0.021(4) 0.024(4) 0.024(4) -0.003(3) 0.004(3) -0.007(3)
C8 0.021(4) 0.015(4) 0.034(3) -0.007(3) 0.003(3) 0.004(3)
C10 0.024(4) 0.013(3) 0.036(3) 0.000(3) 0.000(3) -0.001(3)
C4 0.023(4) 0.025(4) 0.025(4) 0.001(3) 0.000(3) -0.005(3)
N4 0.038(4) 0.021(3) 0.023(4) -0.001(3) 0.008(3) 0.001(3)
C11 0.028(4) 0.013(4) 0.031(4) 0.006(3) 0.001(3) -0.002(3)
C17 0.020(4) 0.030(4) 0.033(4) 0.003(4) 0.002(3) 0.005(3)
C16 0.022(4) 0.019(4) 0.024(4) 0.006(3) 0.006(3) -0.003(3)
C29 0.017(4) 0.020(4) 0.037(5) 0.000(3) -0.004(3) -0.003(3)
C7 0.015(4) 0.026(4) 0.028(4) -0.007(3) 0.006(3) -0.005(3)
N6 0.030(3) 0.028(3) 0.027(4) -0.002(3) 0.000(3) 0.003(3)
C25 0.018(4) 0.021(4) 0.028(4) 0.000(3) -0.005(3) -0.002(3)
C15 0.025(4) 0.016(4) 0.036(5) 0.001(3) 0.011(3) 0.009(3)
N5 0.040(4) 0.021(3) 0.026(4) 0.004(3) 0.006(3) 0.006(3)
C23 0.033(4) 0.022(4) 0.027(4) 0.000(3) 0.003(3) 0.007(4)
C18 0.026(4) 0.047(5) 0.022(4) 0.009(4) 0.001(3) 0.003(4)
C21 0.036(4) 0.030(4) 0.032(5) 0.008(4) 0.005(4) 0.002(4)
C19 0.031(4) 0.038(5) 0.031(5) -0.007(4) 0.007(3) -0.004(4)
C28 0.018(4) 0.033(4) 0.049(5) 0.003(4) 0.008(4) 0.006(4)
C20 0.034(4) 0.029(4) 0.032(5) -0.002(4) 0.010(4) -0.003(4)
C27 0.030(4) 0.030(4) 0.038(5) -0.008(4) 0.015(4) 0.001(4)
C26 0.028(4) 0.034(5) 0.032(4) -0.002(4) 0.013(3) 0.000(4)
O1S 0.12(3) 0.07(2) 0.070(6) -0.009(7) 0.014(7) 0.005(18)
C3S 0.064(11) 0.068(13) 0.057(11) -0.006(9) 0.006(9) -0.009(10)
C2S 0.047(10) 0.044(10) 0.085(13) 0.025(9) -0.013(9) -0.008(8)
C1S 0.042(8) 0.058(10) 0.028(8) -0.012(8) 0.004(6) -0.005(7)
O1R 0.12(3) 0.07(2) 0.070(6) -0.009(7) 0.014(7) 0.005(18)
N1R 0.036(12) 0.030(17) 0.024(12) 0.003(14) 0.015(7) 0.015(14)
C2R 0.024(11) 0.080(17) 0.055(15) 0.006(13) -0.001(10) -0.019(11)
C3R 0.035(13) 0.054(16) 0.083(19) 0.004(15) 0.011(12) -0.008(12)

loop_
_atom_type_symbol
_atom_type_description
_atom_type_scat_dispersion_real
_atom_type_scat_dispersion_imag
_atom_type_scat_source
C C 0.0033 0.0016 'International Tables Vol C Tables 4.2.6.8 and 6.1.1.4'
H H 0.0000 0.0000 'International Tables Vol C Tables 4.2.6.8 and 6.1.1.4'
N N 0.0061 0.0033 'International Tables Vol C Tables 4.2.6.8 and 6.1.1.4'
O O 0.0106 0.0060 'International Tables Vol C Tables 4.2.6.8 and 6.1.1.4'

loop_
_geom_angle_atom_site_label_1
_geom_angle_atom_site_label_2
_geom_angle_atom_site_label_3
_geom_angle
C22 N7 N8 119.4(5)
C3 N2 C2 117.8(6)
C12 N1 C1 117.3(5)
N7 N8 C24 118.6(5)
C8 C9 C1 120.3(6)
C10 C9 C1 117.2(6)
C10 C9 C8 122.5(6)
C2 C6 C7 120.1(6)
C5 C6 C2 118.0(6)
C5 C6 C7 121.8(6)
N1 C1 C9 122.5(6)
N1 C1 C2 118.9(6)
C9 C1 C2 118.7(6)
C15 C14 C16 123.1(6)
N5 C14 C16 117.1(6)
N5 C14 C15 119.8(6)
N1 C12 C13 116.2(6)
N1 C12 C11 124.2(6)
C11 C12 C13 119.6(6)
C15 N3 C13 116.2(6)
N7 C22 C3 115.5(6)
N7 C22 N6 125.1(6)
N6 C22 C3 119.4(6)
N2 C2 C6 122.6(6)
N2 C2 C1 118.9(6)
C6 C2 C1 118.5(6)
N3 C13 C12 119.6(6)
N3 C13 N4 125.5(6)
N4 C13 C12 114.8(6)
N2 C3 C22 118.1(6)
N2 C3 C4 122.6(6)
C4 C3 C22 119.3(6)
C29 C30 H30 120.0
C25 C30 H30 120.0
C25 C30 C29 119.9(7)
N8 C24 C25 116.7(6)
N8 C24 C23 118.8(6)
C23 C24 C25 124.5(6)
C6 C5 H5 120.1
C4 C5 C6 119.9(6)
C4 C5 H5 120.1
C9 C8 H8 119.4
C7 C8 C9 121.1(6)
C7 C8 H8 119.4
C9 C10 H10 119.8
C11 C10 C9 120.4(6)
C11 C10 H10 119.8
C3 C4 H4 120.4
C5 C4 C3 119.1(6)
C5 C4 H4 120.4
C13 N4 N5 118.9(5)
C12 C11 H11 121.0
C10 C11 C12 117.9(6)
C10 C11 H11 121.0
C16 C17 H17 119.7
C16 C17 C18 120.6(7)
C18 C17 H17 119.7
C17 C16 C14 119.3(6)
C17 C16 C21 119.1(7)
C21 C16 C14 121.6(6)
C30 C29 H29 119.6
C30 C29 C28 120.9(7)
C28 C29 H29 119.6
C6 C7 H7 119.6
C8 C7 C6 120.7(6)
C8 C7 H7 119.6
C23 N6 C22 115.0(6)
C30 C25 C24 120.3(6)
C30 C25 C26 119.0(6)
C26 C25 C24 120.7(6)
C14 C15 H15 119.4
N3 C15 C14 121.2(6)
N3 C15 H15 119.4
C14 N5 N4 118.4(6)
C24 C23 H23 118.5
N6 C23 C24 122.9(7)
N6 C23 H23 118.5
C17 C18 H18 120.5
C19 C18 C17 118.9(7)
C19 C18 H18 120.5
C16 C21 H21 119.9
C20 C21 C16 120.1(7)
C20 C21 H21 119.9
C18 C19 H19 119.8
C18 C19 C20 120.3(7)
C20 C19 H19 119.8
C29 C28 H28 120.2
C27 C28 C29 119.6(7)
C27 C28 H28 120.2
C21 C20 C19 120.8(7)
C21 C20 H20 119.6
C19 C20 H20 119.6
C28 C27 H27 120.1
C28 C27 C26 119.8(7)
C26 C27 H27 120.1
C25 C26 H26 119.6
C27 C26 C25 120.7(7)
C27 C26 H26 119.6
C3S N1S C2S 106(3)
C1S N1S C3S 136(3)
C1S N1S C2S 118(3)
N1S C3S H3SA 109.5
N1S C3S H3SB 109.5
N1S C3S H3SC 109.5
H3SA C3S H3SB 109.5
H3SA C3S H3SC 109.5
H3SB C3S H3SC 109.5
N1S C2S H2SA 109.5
N1S C2S H2SB 109.5
N1S C2S H2SC 109.5
H2SA C2S H2SB 109.5
H2SA C2S H2SC 109.5
H2SB C2S H2SC 109.5
N1S C1S O1S 140(4)
N1S C1S H1S 110.0
O1S C1S H1S 110.0
O1R C1R H1R 108.6
O1R C1R N1R 143(7)
N1R C1R H1R 108.6
C1R N1R C2R 110(3)
C1R N1R C3R 143(4)
C3R N1R C2R 107(3)
N1R C2R H2RA 109.5
N1R C2R H2RB 109.5
N1R C2R H2RC 109.5
H2RA C2R H2RB 109.5
H2RA C2R H2RC 109.5
H2RB C2R H2RC 109.5
N1R C3R H3RA 109.5
N1R C3R H3RB 109.5
N1R C3R H3RC 109.5
H3RA C3R H3RB 109.5
H3RA C3R H3RC 109.5
H3RB C3R H3RC 109.5

loop_
_geom_bond_atom_site_label_1
_geom_bond_atom_site_label_2
_geom_bond_distance
N7 N8 1.344(7)
N7 C22 1.331(8)
N2 C2 1.356(8)
N2 C3 1.336(8)
N1 C1 1.365(8)
N1 C12 1.334(8)
N8 C24 1.349(8)
C9 C1 1.425(9)
C9 C8 1.416(9)
C9 C10 1.402(9)
C6 C2 1.415(9)
C6 C5 1.388(9)
C6 C7 1.444(9)
C1 C2 1.458(9)
C14 C16 1.477(9)
C14 C15 1.422(9)
C14 N5 1.345(8)
C12 C13 1.497(9)
C12 C11 1.409(9)
N3 C13 1.330(8)
N3 C15 1.319(8)
C22 C3 1.487(9)
C22 N6 1.346(8)
C13 N4 1.347(8)
C3 C4 1.415(9)
C30 H30 0.9300
C30 C29 1.391(9)
C30 C25 1.385(9)
C24 C25 1.485(9)
C24 C23 1.403(9)
C5 H5 0.9300
C5 C4 1.362(9)
C8 H8 0.9300
C8 C7 1.352(9)
C10 H10 0.9300
C10 C11 1.375(9)
C4 H4 0.9300
N4 N5 1.351(7)
C11 H11 0.9300
C17 H17 0.9300
C17 C16 1.390(9)
C17 C18 1.412(10)
C16 C21 1.394(9)
C29 H29 0.9300
C29 C28 1.399(10)
C7 H7 0.9300
N6 C23 1.312(8)
C25 C26 1.412(9)
C15 H15 0.9300
C23 H23 0.9300
C18 H18 0.9300
C18 C19 1.380(10)
C21 H21 0.9300
C21 C20 1.379(10)
C19 H19 0.9300
C19 C20 1.384(10)
C28 H28 0.9300
C28 C27 1.381(10)
C20 H20 0.9300
C27 H27 0.9300
C27 C26 1.392(10)
C26 H26 0.9300
N1S C3S 1.37(4)
N1S C2S 1.68(3)
N1S C1S 1.18(4)
O1S C1S 1.19(4)
C3S H3SA 0.9600
C3S H3SB 0.9600
C3S H3SC 0.9600
C2S H2SA 0.9600
C2S H2SB 0.9600
C2S H2SC 0.9600
C1S H1S 0.9300
O1R C1R 1.19(4)
C1R H1R 0.9300
C1R N1R 1.21(5)
N1R C2R 1.79(5)
N1R C3R 1.30(5)
C2R H2RA 0.9600
C2R H2RB 0.9600
C2R H2RC 0.9600
C3R H3RA 0.9600
C3R H3RB 0.9600
C3R H3RC 0.9600

loop_
_geom_torsion_atom_site_label_1
_geom_torsion_atom_site_label_2
_geom_torsion_atom_site_label_3
_geom_torsion_atom_site_label_4
_geom_torsion
N7 N8 C24 C25 -179.7(5)
N7 N8 C24 C23 1.8(9)
N7 C22 C3 N2 171.2(5)
N7 C22 C3 C4 -10.6(8)
N7 C22 N6 C23 3.6(10)
N2 C3 C4 C5 -0.4(10)
N1 C1 C2 N2 -9.6(9)
N1 C1 C2 C6 172.4(5)
N1 C12 C13 N3 -24.4(9)
N1 C12 C13 N4 157.7(6)
N1 C12 C11 C10 4.8(10)
N8 N7 C22 C3 178.5(5)
N8 N7 C22 N6 -3.4(9)
N8 C24 C25 C30 -12.7(9)
N8 C24 C25 C26 167.6(6)
N8 C24 C23 N6 -1.5(10)
C9 C1 C2 N2 169.7(5)
C9 C1 C2 C6 -8.3(8)
C9 C8 C7 C6 -3.1(10)
C9 C10 C11 C12 -0.7(9)
C6 C5 C4 C3 1.8(9)
C1 N1 C12 C13 177.7(5)
C1 N1 C12 C11 -2.0(9)
C1 C9 C8 C7 -2.4(10)
C1 C9 C10 C11 -5.5(9)
C14 C16 C21 C20 179.0(6)
C12 N1 C1 C9 -5.0(9)
C12 N1 C1 C2 174.3(5)
C12 C13 N4 N5 178.4(5)
N3 C13 N4 N5 0.6(10)
C22 N7 N8 C24 0.5(8)
C22 C3 C4 C5 -178.5(6)
C22 N6 C23 C24 -1.1(10)
C2 N2 C3 C22 177.6(5)
C2 N2 C3 C4 -0.5(9)
C2 C6 C5 C4 -2.3(9)
C2 C6 C7 C8 2.7(9)
C13 C12 C11 C10 -174.8(6)
C13 N3 C15 C14 2.1(9)
C13 N4 N5 C14 -1.0(9)
C3 N2 C2 C6 -0.1(9)
C3 N2 C2 C1 -178.0(5)
C3 C22 N6 C23 -178.4(6)
C30 C29 C28 C27 -1.7(10)
C30 C25 C26 C27 -2.6(10)
C24 C25 C26 C27 177.2(6)
C5 C6 C2 N2 1.5(9)
C5 C6 C2 C1 179.4(6)
C5 C6 C7 C8 -173.5(6)
C8 C9 C1 N1 -172.6(6)
C8 C9 C1 C2 8.1(9)
C8 C9 C10 C11 175.8(6)
C10 C9 C1 N1 8.7(9)
C10 C9 C1 C2 -170.6(6)
C10 C9 C8 C7 176.2(6)
C11 C12 C13 N3 155.3(6)
C11 C12 C13 N4 -22.6(9)
C17 C16 C21 C20 -0.2(10)
C17 C18 C19 C20 -0.9(10)
C16 C14 C15 N3 178.3(6)
C16 C14 N5 N4 -178.9(5)
C16 C17 C18 C19 1.1(10)
C16 C21 C20 C19 0.4(11)
C29 C30 C25 C24 -177.7(6)
C29 C30 C25 C26 2.1(10)
C29 C28 C27 C26 1.2(11)
C7 C6 C2 N2 -174.8(6)
C7 C6 C2 C1 3.1(9)
C7 C6 C5 C4 173.9(6)
N6 C22 C3 N2 -7.0(9)
N6 C22 C3 C4 171.2(6)
C25 C30 C29 C28 0.0(10)
C25 C24 C23 N6 -179.8(6)
C15 C14 C16 C17 -153.1(6)
C15 C14 C16 C21 27.7(10)
C15 C14 N5 N4 1.9(9)
C15 N3 C13 C12 -178.8(6)
C15 N3 C13 N4 -1.2(9)
N5 C14 C16 C17 27.7(9)
N5 C14 C16 C21 -151.5(6)
N5 C14 C15 N3 -2.6(10)
C23 C24 C25 C30 165.7(7)
C23 C24 C25 C26 -14.0(10)
C18 C17 C16 C14 -179.7(6)
C18 C17 C16 C21 -0.5(10)
C18 C19 C20 C21 0.2(11)
C28 C27 C26 C25 1.0(11)
C3S N1S C1S O1S -167(6)
C2S N1S C1S O1S 4(7)
O1R C1R N1R C2R 16(10)
O1R C1R N1R C3R -156(9)

loop_
_twin_individual_id
_twin_individual_mass_fraction_refined
1 0.827(3)
2 0.173(3)
